data_1570380
loop_
_publ_author_name
'Jin, Xiaodong'
'Lin, Yongjie'
'Davies, Robert P.'

_publ_section_title
;
 On the mechanism of benzimidazole synthesis via copper-catalysed
 intramolecular N-arylation
;
_journal_issue 24
_journal_name_full 'Catalysis Science &amp; Technology'
_journal_page_first 7181
_journal_page_last 7189
_journal_paper_doi 10.1039/D3CY00767G
_journal_volume 13
_journal_year 2023
_chemical_formula_moiety 'C36 H40 Cu4 F4 N8'
_chemical_formula_sum 'C36 H40 Cu4 F4 N8'
_chemical_formula_weight 914.92
_space_group_crystal_system triclinic
_space_group_IT_number 2
_space_group_name_Hall '-P 1'
_space_group_name_H-M_alt 'P -1'
_atom_sites_solution_hydrogens geom
_audit_creation_method SHELXL-2018/3
_audit_update_record
;
2023-05-16 deposited with the CCDC.	2023-11-22 downloaded from the CCDC.
;
_cell_angle_alpha 116.031(5)
_cell_angle_beta 98.314(4)
_cell_angle_gamma 100.323(4)
_cell_formula_units_Z 2
_cell_length_a 9.6197(5)
_cell_length_b 14.6022(6)
_cell_length_c 15.2132(8)
_cell_measurement_reflns_used 4014
_cell_measurement_temperature 173(2)
_cell_measurement_theta_max 27.1450
_cell_measurement_theta_min 2.8640
_cell_volume 1827.89(19)
_computing_cell_refinement 'CrysAlisPro, Rigaku OD'
_computing_data_collection 'CrysAlisPro, Rigaku OD'
_computing_data_reduction 'CrysAlisPro, Rigaku OD'
_computing_molecular_graphics 'Bruker SHELXTL'
_computing_publication_material 'CIFTAB-2014 (Sheldrick, 2017)'
_computing_structure_refinement 'SHELXL-2018/3 (Sheldrick, 2018)'
_computing_structure_solution 'SHELXS-2014 (Sheldrick, 2017)'
_diffrn_ambient_temperature 173(2)
_diffrn_detector_area_resol_mean 16.0382
_diffrn_measured_fraction_theta_full 0.984
_diffrn_measured_fraction_theta_max 0.792
_diffrn_measurement_device_type 'Agilent Xcalibur 3 E'
_diffrn_measurement_method 'omega scans'
_diffrn_radiation_type MoK\a
_diffrn_radiation_wavelength 0.71073
_diffrn_reflns_av_R_equivalents 0.0420
_diffrn_reflns_av_unetI/netI 0.0853
_diffrn_reflns_Laue_measured_fraction_full 0.984
_diffrn_reflns_Laue_measured_fraction_max 0.792
_diffrn_reflns_limit_h_max 11
_diffrn_reflns_limit_h_min -12
_diffrn_reflns_limit_k_max 19
_diffrn_reflns_limit_k_min -18
_diffrn_reflns_limit_l_max 20
_diffrn_reflns_limit_l_min -20
_diffrn_reflns_number 12266
_diffrn_reflns_point_group_measured_fraction_full 0.984
_diffrn_reflns_point_group_measured_fraction_max 0.792
_diffrn_reflns_theta_full 25.242
_diffrn_reflns_theta_max 28.232
_diffrn_reflns_theta_min 2.711
_diffrn_source 'Enhance (Mo) X-ray Source'
_exptl_absorpt_coefficient_mu 2.355
_exptl_absorpt_correction_T_max 0.729
_exptl_absorpt_correction_T_min 0.648
_exptl_absorpt_correction_type analytical
_exptl_absorpt_process_details
; 
CrysAlisPro 1.171.42.49 (Rigaku Oxford Diffraction, 2022) 
Analytical numeric absorption correction using a multifaceted crystal 
model based on expressions derived by R.C. Clark & J.S. Reid. 
(Clark, R. C. & Reid, J. S. (1995). Acta Cryst. A51, 887-897) 
Empirical absorption correction using spherical harmonics, 
implemented in SCALE3 ABSPACK scaling algorithm. 
;
_exptl_crystal_colour Colourless
_exptl_crystal_density_diffrn 1.662
_exptl_crystal_description blocks
_exptl_crystal_F_000 928
_exptl_crystal_size_max 0.298
_exptl_crystal_size_mid 0.205
_exptl_crystal_size_min 0.165
_refine_diff_density_max 0.505
_refine_diff_density_min -0.406
_refine_diff_density_rms 0.079
_refine_ls_extinction_method none
_refine_ls_goodness_of_fit_ref 0.858
_refine_ls_hydrogen_treatment constr
_refine_ls_matrix_type full
_refine_ls_number_parameters 488
_refine_ls_number_reflns 12266
_refine_ls_number_restraints 14
_refine_ls_restrained_S_all 0.857
_refine_ls_R_factor_all 0.0641
_refine_ls_R_factor_gt 0.0341
_refine_ls_shift/su_max 0.000
_refine_ls_shift/su_mean 0.000
_refine_ls_structure_factor_coef Fsqd
_refine_ls_weighting_details 'w=1/[\s^2^(Fo^2^)+(0.0380P)^2^] where P=(Fo^2^+2Fc^2^)/3'
_refine_ls_weighting_scheme calc
_refine_ls_wR_factor_gt 0.0771
_refine_ls_wR_factor_ref 0.0803
_reflns_Friedel_coverage 0.000
_reflns_number_gt 7363
_reflns_number_total 12266
_reflns_threshold_expression 'I > 2\s(I)'
_cod_data_source_file d3cy00767g2.cif
_cod_data_source_block 1d
_cod_depositor_comments 'Adding full bibliography for 1570378--1570383.cif.'
_cod_original_cell_volume 1827.90(17)
_cod_database_code 1570380
_shelx_shelxl_version_number 2018/3
_shelx_space_group_comment
; 
The symmetry employed for this shelxl refinement is uniquely defined 
by the following loop, which should always be used as a source of 
symmetry information in preference to the above space-group names. 
They are only intended as comments. 
;

loop_
_space_group_symop_operation_xyz
'x, y, z'
'-x, -y, -z'

loop_
_atom_site_label
_atom_site_type_symbol
_atom_site_fract_x
_atom_site_fract_y
_atom_site_fract_z
_atom_site_U_iso_or_equiv
_atom_site_adp_type
_atom_site_occupancy
_atom_site_site_symmetry_order
_atom_site_calc_flag
_atom_site_refinement_flags_posn
_atom_site_refinement_flags_adp
_atom_site_refinement_flags_occupancy
_atom_site_disorder_assembly
_atom_site_disorder_group
Cu1 Cu 0.19318(6) 0.41076(4) 0.06745(4) 0.02942(15) Uani 1 1 d . . . . .
Cu2 Cu 0.39315(6) 0.49869(4) 0.24468(4) 0.02508(14) Uani 1 1 d . . . . .
Cu3 Cu 0.26639(6) 0.57674(4) 0.39739(4) 0.02763(15) Uani 1 1 d . . . . .
Cu4 Cu 0.08787(6) 0.50979(4) 0.22017(4) 0.03118(15) Uani 1 1 d . . . . .
N1 N 0.3088(4) 0.5167(3) 0.0505(2) 0.0339(10) Uani 1 1 d . . . . .
C2 C 0.4217(5) 0.5944(3) 0.1171(3) 0.0289(11) Uani 1 1 d . . . . .
N3 N 0.4672(4) 0.6034(2) 0.2090(2) 0.0257(9) Uani 1 1 d . . . . .
C4 C 0.2628(5) 0.5090(4) -0.0498(3) 0.0493(15) Uani 1 1 d . . . . .
H4A H 0.220599 0.567343 -0.043169 0.074 Uiso 1 1 calc R U . . .
H4B H 0.189612 0.441270 -0.094924 0.074 Uiso 1 1 calc R U . . .
H4C H 0.347632 0.513378 -0.078008 0.074 Uiso 1 1 calc R U . . .
C5 C 0.5065(5) 0.6693(3) 0.0871(3) 0.0393(13) Uani 1 1 d . . . . .
H5A H 0.451923 0.719726 0.086508 0.059 Uiso 1 1 calc R U . . .
H5B H 0.520603 0.628710 0.019578 0.059 Uiso 1 1 calc R U . . .
H5C H 0.601815 0.708024 0.135922 0.059 Uiso 1 1 calc R U . . .
C6 C 0.5837(5) 0.6895(3) 0.2832(3) 0.0279(11) Uani 1 1 d . . . . .
C7 C 0.5823(5) 0.7950(3) 0.3171(3) 0.0354(12) Uani 1 1 d D . . . .
H7A H 0.500359 0.809470 0.288116 0.042 Uiso 0.159(6) 1 calc R U P A 2
F7 F 0.4672(4) 0.8161(2) 0.2753(2) 0.0511(12) Uani 0.841(6) 1 d D U P A 1
C8 C 0.6950(6) 0.8789(4) 0.3909(4) 0.0468(14) Uani 1 1 d . . . . .
H8A H 0.691617 0.949545 0.409954 0.056 Uiso 1 1 calc R U . . .
C9 C 0.8110(6) 0.8600(4) 0.4362(4) 0.0518(15) Uani 1 1 d . . . . .
H9A H 0.887680 0.917510 0.488363 0.062 Uiso 1 1 calc R U . . .
C10 C 0.8172(5) 0.7567(4) 0.4061(4) 0.0531(15) Uani 1 1 d . . . . .
H10A H 0.898599 0.742921 0.436611 0.064 Uiso 1 1 calc R U . . .
C11 C 0.7045(5) 0.6744(4) 0.3316(3) 0.0408(13) Uani 1 1 d D . . . .
H11A H 0.709375 0.604001 0.312374 0.049 Uiso 0.841(6) 1 calc R U P A 1
F11' F 0.7252(17) 0.5795(11) 0.2951(11) 0.040(5) Uiso 0.159(6) 1 d D U P A 2
N21 N 0.3022(4) 0.4656(3) 0.4193(2) 0.0281(9) Uani 1 1 d . . . . .
C22 C 0.3530(5) 0.3894(3) 0.3617(3) 0.0263(11) Uani 1 1 d . . . . .
N23 N 0.3864(4) 0.3871(2) 0.2777(2) 0.0237(8) Uani 1 1 d . . . . .
C24 C 0.2674(5) 0.4688(3) 0.5118(3) 0.0371(12) Uani 1 1 d . . . . .
H24A H 0.186861 0.406822 0.493267 0.056 Uiso 1 1 calc R U . . .
H24B H 0.238631 0.533534 0.549035 0.056 Uiso 1 1 calc R U . . .
H24C H 0.353557 0.468141 0.554370 0.056 Uiso 1 1 calc R U . . .
C25 C 0.3845(5) 0.3082(3) 0.3926(3) 0.0368(12) Uani 1 1 d . . . . .
H25A H 0.441560 0.344466 0.463131 0.055 Uiso 1 1 calc R U . . .
H25B H 0.440070 0.266390 0.349083 0.055 Uiso 1 1 calc R U . . .
H25C H 0.292234 0.261107 0.385486 0.055 Uiso 1 1 calc R U . . .
C26 C 0.4258(5) 0.3021(3) 0.2067(3) 0.0248(10) Uani 1 1 d . . . . .
C27 C 0.3423(5) 0.1971(3) 0.1594(3) 0.0334(11) Uani 1 1 d D . . . .
H27A H 0.257558 0.180522 0.180687 0.040 Uiso 0.444(5) 1 calc R U P B 2
F27 F 0.2285(5) 0.1731(3) 0.1906(3) 0.0422(16) Uani 0.556(5) 1 d D U P B 1
C28 C 0.3761(5) 0.1167(3) 0.0836(3) 0.0396(12) Uani 1 1 d . . . . .
H28A H 0.316554 0.046011 0.054116 0.047 Uiso 1 1 calc R U . . .
C29 C 0.4963(6) 0.1389(4) 0.0507(3) 0.0426(13) Uani 1 1 d . . . . .
H29A H 0.520691 0.083730 -0.002062 0.051 Uiso 1 1 calc R U . . .
C30 C 0.5815(5) 0.2413(4) 0.0943(3) 0.0398(13) Uani 1 1 d . . . . .
H30A H 0.664684 0.257690 0.071423 0.048 Uiso 1 1 calc R U . . .
C31 C 0.5462(5) 0.3191(3) 0.1703(3) 0.0314(11) Uani 1 1 d D . . . .
H31A H 0.607624 0.389303 0.200168 0.038 Uiso 0.556(5) 1 calc R U P B 1
F31' F 0.6358(6) 0.4135(4) 0.2151(4) 0.044(2) Uiso 0.444(5) 1 d D U P B 2
N41 N 0.1333(4) 0.6522(3) 0.2490(3) 0.0300(9) Uani 1 1 d . . . . .
C42 C 0.1882(5) 0.7292(3) 0.3417(3) 0.0289(11) Uani 1 1 d . . . . .
N43 N 0.2388(4) 0.7071(2) 0.4148(2) 0.0284(9) Uani 1 1 d . . . . .
C44 C 0.0944(5) 0.6780(3) 0.1671(3) 0.0427(13) Uani 1 1 d . . . . .
H44A H 0.011683 0.708904 0.175596 0.064 Uiso 1 1 calc R U . . .
H44B H 0.067332 0.613308 0.101831 0.064 Uiso 1 1 calc R U . . .
H44C H 0.178204 0.729003 0.169361 0.064 Uiso 1 1 calc R U . . .
C45 C 0.1902(5) 0.8420(3) 0.3680(3) 0.0410(13) Uani 1 1 d . . . . .
H45A H 0.275675 0.874353 0.353026 0.061 Uiso 1 1 calc R U . . .
H45B H 0.194994 0.882431 0.440030 0.061 Uiso 1 1 calc R U . . .
H45C H 0.101094 0.842331 0.327795 0.061 Uiso 1 1 calc R U . . .
C46 C 0.3050(5) 0.7880(3) 0.5146(3) 0.0266(10) Uani 1 1 d . . . . .
C47 C 0.2406(5) 0.7949(3) 0.5924(3) 0.0388(12) Uani 1 1 d . . . . .
F47 F 0.1066(3) 0.7272(2) 0.5678(2) 0.0685(9) Uani 1 1 d . . . . .
C48 C 0.3065(6) 0.8661(4) 0.6924(3) 0.0491(14) Uani 1 1 d . . . . .
H48A H 0.260191 0.866761 0.743678 0.059 Uiso 1 1 calc R U . . .
C49 C 0.4403(6) 0.9365(3) 0.7175(4) 0.0467(14) Uani 1 1 d . . . . .
H49A H 0.486704 0.986825 0.786068 0.056 Uiso 1 1 calc R U . . .
C50 C 0.5053(5) 0.9328(3) 0.6424(4) 0.0433(13) Uani 1 1 d . . . . .
H50A H 0.597108 0.981480 0.658781 0.052 Uiso 1 1 calc R U . . .
C51 C 0.4394(5) 0.8597(3) 0.5437(3) 0.0362(12) Uani 1 1 d . . . . .
H51A H 0.487952 0.858143 0.493179 0.043 Uiso 1 1 calc R U . . .
N61 N 0.0044(4) 0.3736(3) 0.2011(3) 0.0308(9) Uani 1 1 d . . . . .
C62 C 0.0059(5) 0.2849(3) 0.1260(3) 0.0285(11) Uani 1 1 d . . . . .
N63 N 0.0688(4) 0.2868(2) 0.0532(2) 0.0263(9) Uani 1 1 d . . . . .
C64 C -0.0539(5) 0.3733(4) 0.2864(3) 0.0468(14) Uani 1 1 d . . . . .
H64A H -0.154278 0.327619 0.260089 0.070 Uiso 1 1 calc R U . . .
H64B H -0.052912 0.445589 0.333658 0.070 Uiso 1 1 calc R U . . .
H64C H 0.007066 0.346387 0.321535 0.070 Uiso 1 1 calc R U . . .
C65 C -0.0582(5) 0.1801(3) 0.1228(3) 0.0341(12) Uani 1 1 d . . . . .
H65A H -0.019806 0.184362 0.188153 0.051 Uiso 1 1 calc R U . . .
H65B H -0.031175 0.123278 0.069490 0.051 Uiso 1 1 calc R U . . .
H65C H -0.164784 0.165038 0.108579 0.051 Uiso 1 1 calc R U . . .
C66 C 0.0518(5) 0.1948(3) -0.0377(3) 0.0261(11) Uani 1 1 d . . . . .
C67 C -0.0835(5) 0.1244(3) -0.0994(3) 0.0309(11) Uani 1 1 d . . . . .
F67 F -0.2080(3) 0.14282(19) -0.07028(19) 0.0444(7) Uani 1 1 d . . . . .
C68 C -0.1001(6) 0.0382(3) -0.1907(3) 0.0406(13) Uani 1 1 d . . . . .
H68A H -0.194036 -0.008765 -0.229310 0.049 Uiso 1 1 calc R U . . .
C69 C 0.0214(6) 0.0209(3) -0.2255(3) 0.0455(14) Uani 1 1 d . . . . .
H69A H 0.012505 -0.038460 -0.288772 0.055 Uiso 1 1 calc R U . . .
C70 C 0.1577(6) 0.0906(4) -0.1678(4) 0.0434(13) Uani 1 1 d . . . . .
H70A H 0.242024 0.079827 -0.192238 0.052 Uiso 1 1 calc R U . . .
C71 C 0.1703(5) 0.1745(3) -0.0760(3) 0.0311(11) Uani 1 1 d . . . . .
H71A H 0.264588 0.220610 -0.037109 0.037 Uiso 1 1 calc R U . . .

loop_
_atom_site_aniso_label
_atom_site_aniso_U_11
_atom_site_aniso_U_22
_atom_site_aniso_U_33
_atom_site_aniso_U_23
_atom_site_aniso_U_13
_atom_site_aniso_U_12
Cu1 0.0312(4) 0.0261(3) 0.0268(3) 0.0137(3) 0.0056(3) -0.0035(3)
Cu2 0.0316(3) 0.0203(3) 0.0262(3) 0.0142(3) 0.0088(3) 0.0041(2)
Cu3 0.0368(4) 0.0218(3) 0.0263(3) 0.0126(3) 0.0086(3) 0.0088(2)
Cu4 0.0343(4) 0.0282(3) 0.0273(3) 0.0127(3) 0.0054(3) 0.0030(3)
N1 0.038(3) 0.035(2) 0.023(2) 0.0159(19) 0.0039(19) -0.0060(19)
C2 0.037(3) 0.025(2) 0.031(3) 0.019(2) 0.011(2) 0.004(2)
N3 0.025(2) 0.0204(18) 0.029(2) 0.0126(17) 0.0081(18) -0.0015(16)
C4 0.051(4) 0.052(3) 0.033(3) 0.024(3) -0.004(3) -0.015(3)
C5 0.042(3) 0.039(3) 0.035(3) 0.024(2) 0.006(2) -0.007(2)
C6 0.032(3) 0.025(2) 0.024(2) 0.012(2) 0.011(2) -0.002(2)
C7 0.037(3) 0.029(3) 0.037(3) 0.014(2) 0.013(3) 0.004(2)
F7 0.040(2) 0.0297(18) 0.073(2) 0.0170(18) 0.0093(19) 0.0091(16)
C8 0.052(4) 0.028(3) 0.045(3) 0.009(3) 0.019(3) -0.006(3)
C9 0.046(4) 0.047(3) 0.039(3) 0.016(3) -0.001(3) -0.020(3)
C10 0.039(3) 0.064(4) 0.050(3) 0.038(3) -0.012(3) -0.012(3)
C11 0.045(3) 0.036(3) 0.043(3) 0.026(3) 0.003(3) 0.002(3)
N21 0.040(3) 0.0232(19) 0.025(2) 0.0144(18) 0.0111(18) 0.0073(17)
C22 0.025(3) 0.024(2) 0.030(3) 0.018(2) 0.002(2) -0.001(2)
N23 0.030(2) 0.0179(18) 0.026(2) 0.0125(17) 0.0099(18) 0.0067(16)
C24 0.054(4) 0.036(3) 0.031(3) 0.021(2) 0.019(2) 0.018(2)
C25 0.053(3) 0.032(3) 0.036(3) 0.023(2) 0.011(2) 0.015(2)
C26 0.030(3) 0.024(2) 0.025(2) 0.015(2) 0.006(2) 0.012(2)
C27 0.036(3) 0.029(3) 0.038(3) 0.019(2) 0.009(2) 0.010(2)
F27 0.035(3) 0.027(3) 0.060(3) 0.016(2) 0.014(3) 0.007(2)
C28 0.053(4) 0.022(2) 0.040(3) 0.011(2) 0.008(3) 0.014(2)
C29 0.065(4) 0.043(3) 0.034(3) 0.020(3) 0.020(3) 0.037(3)
C30 0.046(3) 0.049(3) 0.044(3) 0.031(3) 0.022(3) 0.026(3)
C31 0.034(3) 0.028(2) 0.032(3) 0.013(2) 0.008(2) 0.009(2)
N41 0.031(2) 0.032(2) 0.031(2) 0.018(2) 0.0068(19) 0.0118(18)
C42 0.025(3) 0.029(3) 0.040(3) 0.022(2) 0.012(2) 0.011(2)
N43 0.037(2) 0.0236(19) 0.028(2) 0.0143(18) 0.0087(18) 0.0100(17)
C44 0.038(3) 0.050(3) 0.044(3) 0.032(3) -0.001(3) 0.005(2)
C45 0.045(3) 0.034(3) 0.049(3) 0.025(3) 0.008(3) 0.013(2)
C46 0.034(3) 0.024(2) 0.029(3) 0.015(2) 0.013(2) 0.016(2)
C47 0.043(3) 0.033(3) 0.039(3) 0.016(3) 0.014(3) 0.007(2)
F47 0.053(2) 0.083(2) 0.0558(19) 0.0305(18) 0.0205(17) -0.0118(17)
C48 0.067(4) 0.053(3) 0.033(3) 0.021(3) 0.021(3) 0.020(3)
C49 0.059(4) 0.029(3) 0.037(3) 0.011(2) -0.008(3) 0.008(3)
C50 0.037(3) 0.037(3) 0.052(3) 0.023(3) 0.002(3) 0.001(2)
C51 0.036(3) 0.033(3) 0.039(3) 0.019(2) 0.010(3) 0.003(2)
N61 0.029(2) 0.034(2) 0.030(2) 0.017(2) 0.0082(18) 0.0032(18)
C62 0.021(3) 0.030(3) 0.033(3) 0.018(2) 0.001(2) 0.001(2)
N63 0.027(2) 0.025(2) 0.027(2) 0.0145(18) 0.0056(17) 0.0022(16)
C64 0.044(4) 0.051(3) 0.037(3) 0.018(3) 0.015(3) -0.004(3)
C65 0.030(3) 0.037(3) 0.044(3) 0.029(2) 0.010(2) 0.005(2)
C66 0.027(3) 0.024(2) 0.028(3) 0.018(2) 0.000(2) 0.001(2)
C67 0.029(3) 0.029(3) 0.039(3) 0.019(2) 0.009(2) 0.007(2)
F67 0.0288(17) 0.0455(16) 0.0515(17) 0.0209(15) 0.0037(14) 0.0043(13)
C68 0.044(4) 0.029(3) 0.040(3) 0.015(3) -0.001(3) 0.002(2)
C69 0.074(4) 0.026(3) 0.034(3) 0.010(2) 0.017(3) 0.017(3)
C70 0.048(4) 0.041(3) 0.049(3) 0.024(3) 0.024(3) 0.017(3)
C71 0.030(3) 0.031(3) 0.034(3) 0.018(2) 0.010(2) 0.004(2)

loop_
_atom_type_symbol
_atom_type_description
_atom_type_scat_dispersion_real
_atom_type_scat_dispersion_imag
_atom_type_scat_source
C C 0.0033 0.0016 'International Tables Vol C Tables 4.2.6.8 and 6.1.1.4'
H H 0.0000 0.0000 'International Tables Vol C Tables 4.2.6.8 and 6.1.1.4'
Cu Cu 0.3201 1.2651 'International Tables Vol C Tables 4.2.6.8 and 6.1.1.4'
F F 0.0171 0.0103 'International Tables Vol C Tables 4.2.6.8 and 6.1.1.4'
N N 0.0061 0.0033 'International Tables Vol C Tables 4.2.6.8 and 6.1.1.4'

loop_
_geom_angle_atom_site_label_1
_geom_angle_atom_site_label_2
_geom_angle_atom_site_label_3
_geom_angle
_geom_angle_site_symmetry_1
_geom_angle_site_symmetry_3
_geom_angle_publ_flag
N1 Cu1 N63 167.33(15) . . ?
N1 Cu1 Cu4 105.72(11) . . ?
N63 Cu1 Cu4 85.02(11) . . ?
N1 Cu1 Cu2 83.20(10) . . ?
N63 Cu1 Cu2 107.48(10) . . ?
Cu4 Cu1 Cu2 67.82(2) . . ?
N3 Cu2 N23 159.43(15) . . ?
N3 Cu2 Cu3 111.04(10) . . ?
N23 Cu2 Cu3 83.61(10) . . ?
N3 Cu2 Cu1 84.89(10) . . ?
N23 Cu2 Cu1 104.15(10) . . ?
Cu3 Cu2 Cu1 109.85(3) . . ?
N3 Cu2 Cu4 97.83(11) . . ?
N23 Cu2 Cu4 102.48(10) . . ?
Cu3 Cu2 Cu4 55.483(19) . . ?
Cu1 Cu2 Cu4 54.798(19) . . ?
N21 Cu3 N43 163.97(15) . . ?
N21 Cu3 Cu4 112.72(10) . . ?
N43 Cu3 Cu4 81.27(10) . . ?
N21 Cu3 Cu2 84.39(11) . . ?
N43 Cu3 Cu2 109.05(10) . . ?
Cu4 Cu3 Cu2 67.47(2) . . ?
N41 Cu4 N61 167.04(16) . . ?
N41 Cu4 Cu1 106.23(11) . . ?
N61 Cu4 Cu1 84.73(11) . . ?
N41 Cu4 Cu3 86.28(11) . . ?
N61 Cu4 Cu3 95.68(10) . . ?
Cu1 Cu4 Cu3 113.97(3) . . ?
N41 Cu4 Cu2 95.09(11) . . ?
N61 Cu4 Cu2 96.72(11) . . ?
Cu1 Cu4 Cu2 57.38(2) . . ?
Cu3 Cu4 Cu2 57.045(19) . . ?
C2 N1 C4 118.6(3) . . ?
C2 N1 Cu1 127.4(3) . . ?
C4 N1 Cu1 114.0(3) . . ?
N1 C2 N3 120.2(3) . . ?
N1 C2 C5 119.5(4) . . ?
N3 C2 C5 120.2(4) . . ?
C2 N3 C6 120.9(3) . . ?
C2 N3 Cu2 123.4(3) . . ?
C6 N3 Cu2 115.5(2) . . ?
C11 C6 C7 115.3(4) . . ?
C11 C6 N3 121.8(4) . . ?
C7 C6 N3 122.8(4) . . ?
F7 C7 C8 118.4(4) . . ?
F7 C7 C6 118.9(4) . . ?
C8 C7 C6 122.7(5) . . ?
C9 C8 C7 119.7(5) . . ?
C8 C9 C10 119.9(5) . . ?
C11 C10 C9 119.3(5) . . ?
F11' C11 C10 116.9(8) . . ?
F11' C11 C6 119.2(8) . . ?
C10 C11 C6 123.0(5) . . ?
C22 N21 C24 119.7(3) . . ?
C22 N21 Cu3 126.4(3) . . ?
C24 N21 Cu3 113.9(3) . . ?
N21 C22 N23 119.8(3) . . ?
N21 C22 C25 120.3(4) . . ?
N23 C22 C25 119.8(4) . . ?
C22 N23 C26 122.9(3) . . ?
C22 N23 Cu2 124.6(3) . . ?
C26 N23 Cu2 112.5(2) . . ?
C31 C26 C27 114.5(4) . . ?
C31 C26 N23 121.0(4) . . ?
C27 C26 N23 124.2(4) . . ?
F27 C27 C28 118.0(4) . . ?
F27 C27 C26 118.7(4) . . ?
C28 C27 C26 123.2(4) . . ?
C29 C28 C27 119.5(4) . . ?
C28 C29 C30 119.6(4) . . ?
C31 C30 C29 119.5(4) . . ?
F31' C31 C30 117.7(5) . . ?
F31' C31 C26 118.4(5) . . ?
C30 C31 C26 123.8(4) . . ?
C42 N41 C44 119.3(3) . . ?
C42 N41 Cu4 121.2(3) . . ?
C44 N41 Cu4 119.3(3) . . ?
N41 C42 N43 119.5(4) . . ?
N41 C42 C45 120.8(4) . . ?
N43 C42 C45 119.6(4) . . ?
C42 N43 C46 121.3(3) . . ?
C42 N43 Cu3 126.6(3) . . ?
C46 N43 Cu3 111.0(2) . . ?
C51 C46 C47 115.5(4) . . ?
C51 C46 N43 124.0(4) . . ?
C47 C46 N43 120.4(4) . . ?
F47 C47 C48 119.2(4) . . ?
F47 C47 C46 118.0(4) . . ?
C48 C47 C46 122.9(4) . . ?
C47 C48 C49 119.4(4) . . ?
C50 C49 C48 119.0(4) . . ?
C49 C50 C51 120.5(4) . . ?
C50 C51 C46 122.6(4) . . ?
C62 N61 C64 120.2(3) . . ?
C62 N61 Cu4 125.5(3) . . ?
C64 N61 Cu4 114.1(3) . . ?
N61 C62 N63 119.6(3) . . ?
N61 C62 C65 120.1(4) . . ?
N63 C62 C65 120.2(4) . . ?
C62 N63 C66 122.0(3) . . ?
C62 N63 Cu1 123.0(3) . . ?
C66 N63 Cu1 114.9(2) . . ?
C71 C66 C67 115.6(4) . . ?
C71 C66 N63 120.3(4) . . ?
C67 C66 N63 123.7(4) . . ?
F67 C67 C68 117.0(4) . . ?
F67 C67 C66 119.5(4) . . ?
C68 C67 C66 123.5(5) . . ?
C67 C68 C69 118.7(5) . . ?
C68 C69 C70 119.7(5) . . ?
C71 C70 C69 119.9(5) . . ?
C70 C71 C66 122.5(4) . . ?

loop_
_geom_bond_atom_site_label_1
_geom_bond_atom_site_label_2
_geom_bond_distance
_geom_bond_site_symmetry_2
_geom_bond_publ_flag
Cu1 N1 1.875(3) . ?
Cu1 N63 1.886(3) . ?
Cu1 Cu4 2.6023(8) . ?
Cu1 Cu2 2.6824(7) . ?
Cu2 N3 1.895(3) . ?
Cu2 N23 1.898(3) . ?
Cu2 Cu3 2.6789(7) . ?
Cu2 Cu4 2.9490(8) . ?
Cu3 N21 1.872(3) . ?
Cu3 N43 1.877(3) . ?
Cu3 Cu4 2.6306(7) . ?
Cu4 N41 1.878(3) . ?
Cu4 N61 1.881(3) . ?
N1 C2 1.313(5) . ?
N1 C4 1.475(5) . ?
C2 N3 1.343(5) . ?
C2 C5 1.515(5) . ?
N3 C6 1.413(5) . ?
C6 C11 1.388(6) . ?
C6 C7 1.396(6) . ?
C7 F7 1.348(5) . ?
C7 C8 1.379(6) . ?
C8 C9 1.361(7) . ?
C9 C10 1.387(7) . ?
C10 C11 1.373(6) . ?
C11 F11' 1.314(13) . ?
N21 C22 1.307(5) . ?
N21 C24 1.476(4) . ?
C22 N23 1.349(5) . ?
C22 C25 1.516(5) . ?
N23 C26 1.400(5) . ?
C26 C31 1.383(6) . ?
C26 C27 1.391(5) . ?
C27 F27 1.306(5) . ?
C27 C28 1.368(6) . ?
C28 C29 1.367(6) . ?
C29 C30 1.372(6) . ?
C30 C31 1.358(6) . ?
C31 F31' 1.298(6) . ?
N41 C42 1.309(5) . ?
N41 C44 1.469(4) . ?
C42 N43 1.338(5) . ?
C42 C45 1.511(5) . ?
N43 C46 1.408(5) . ?
C46 C51 1.381(6) . ?
C46 C47 1.387(6) . ?
C47 F47 1.362(5) . ?
C47 C48 1.376(6) . ?
C48 C49 1.378(6) . ?
C49 C50 1.366(6) . ?
C50 C51 1.368(6) . ?
N61 C62 1.302(5) . ?
N61 C64 1.487(5) . ?
C62 N63 1.345(5) . ?
C62 C65 1.521(5) . ?
N63 C66 1.403(5) . ?
C66 C71 1.375(6) . ?
C66 C67 1.397(6) . ?
C67 F67 1.366(5) . ?
C67 C68 1.367(6) . ?
C68 C69 1.370(6) . ?
C69 C70 1.389(6) . ?
C70 C71 1.365(6) . ?
